data_4064986
loop_
_publ_author_name
'Ervithayasuporn, Vuthichai'
'Tomeechai, Thapakorn'
'Takeda, Nobuhiro'
'Unno, Masafumi'
'Chaiyanurakkul, Arada'
'Hamkool, Rangsinee'
'Osotchan, Tanakorn'

_publ_section_title
;
 Synthesis and Characterization of Octakis(3-propyl
 ethanethioate)octasilsesquioxane
;
_journal_issue 17
_journal_name_full Organometallics
_journal_page_first 4475
_journal_paper_doi 10.1021/om200477a
_journal_volume 30
_journal_year 2011
_chemical_formula_moiety 'C40 H72 O20 S8 Si8'
_chemical_formula_sum 'C40 H72 O20 S8 Si8'
_chemical_formula_weight 1354.18
_chemical_melting_point 491.2(3)
_chemical_name_common octakis(3-thioacetatepropyl)octasilsesquioxane
_chemical_name_systematic
;octakis(3-propyl ethanethioate)octasilsesquioxane  
 ? 
;
_space_group_IT_number 2
_symmetry_cell_setting triclinic
_symmetry_space_group_name_Hall '-P 1'
_symmetry_space_group_name_H-M 'P -1'
_atom_sites_solution_hydrogens geom
_atom_sites_solution_primary direct
_atom_sites_solution_secondary difmap
_audit_creation_method SHELXL-97
_cell_angle_alpha 91.100(7)
_cell_angle_beta 97.918(8)
_cell_angle_gamma 96.815(8)
_cell_formula_units_Z 1
_cell_length_a 8.8878(16)
_cell_length_b 9.681(2)
_cell_length_c 18.822(4)
_cell_measurement_reflns_used 2158
_cell_measurement_temperature 153(2)
_cell_measurement_theta_max 28.2812
_cell_measurement_theta_min 3.5247
_cell_volume 1591.7(6)
_computing_cell_refinement 'CrystalClear (Rigaku Corp., 2000)'
_computing_data_collection 'CrystalClear (Rigaku Corp., 2000)'
_computing_data_reduction 'CrystalClear (Rigaku Corp., 2000)'
_computing_structure_refinement 'SHELXL-97 (Sheldrick, 1997)'
_computing_structure_solution 'SHELXS-97 (Sheldrick, 1990)'
_diffrn_ambient_temperature 153(2)
_diffrn_detector_area_resol_mean 10.0000
_diffrn_measured_fraction_theta_full 0.926
_diffrn_measured_fraction_theta_max 0.926
_diffrn_measurement_device
;
RAXIS conversion
;
_diffrn_measurement_method dtprofit.ref
_diffrn_radiation_monochromator graphite
_diffrn_radiation_source 'Rotating Anode'
_diffrn_radiation_type MoK\a
_diffrn_radiation_wavelength 0.71070
_diffrn_reflns_av_R_equivalents 0.0350
_diffrn_reflns_av_sigmaI/netI 0.0695
_diffrn_reflns_limit_h_max 10
_diffrn_reflns_limit_h_min -10
_diffrn_reflns_limit_k_max 11
_diffrn_reflns_limit_k_min -11
_diffrn_reflns_limit_l_max 22
_diffrn_reflns_limit_l_min -22
_diffrn_reflns_number 10750
_diffrn_reflns_theta_full 25.50
_diffrn_reflns_theta_max 25.50
_diffrn_reflns_theta_min 3.52
_exptl_absorpt_coefficient_mu 0.496
_exptl_absorpt_correction_T_max 0.9521
_exptl_absorpt_correction_T_min 0.8655
_exptl_absorpt_correction_type none
_exptl_crystal_colour Colorless
_exptl_crystal_density_diffrn 1.413
_exptl_crystal_density_method 'not measured'
_exptl_crystal_description Prism
_exptl_crystal_F_000 712
_exptl_crystal_size_max 0.30
_exptl_crystal_size_mid 0.20
_exptl_crystal_size_min 0.10
_refine_diff_density_max 0.524
_refine_diff_density_min -0.366
_refine_diff_density_rms 0.066
_refine_ls_extinction_method none
_refine_ls_goodness_of_fit_ref 1.114
_refine_ls_hydrogen_treatment constr
_refine_ls_matrix_type full
_refine_ls_number_parameters 431
_refine_ls_number_reflns 5486
_refine_ls_number_restraints 13
_refine_ls_restrained_S_all 1.113
_refine_ls_R_factor_all 0.0603
_refine_ls_R_factor_gt 0.0502
_refine_ls_shift/su_max 0.000
_refine_ls_shift/su_mean 0.000
_refine_ls_structure_factor_coef Fsqd
_refine_ls_weighting_details 'calc w=1/[\s^2^(Fo^2^)+(0.0487P)^2^+0.1637P] where P=(Fo^2^+2Fc^2^)/3'
_refine_ls_weighting_scheme calc
_refine_ls_wR_factor_gt 0.1195
_refine_ls_wR_factor_ref 0.1262
_reflns_number_gt 4802
_reflns_number_total 5486
_reflns_threshold_expression >2sigma(I)
_cod_data_source_file om200477a_si_002.cif
_cod_data_source_block octakis(3-thioacetatepropyl)octasilsesquioxane
_cod_depositor_comments
;
The following automatic conversions were performed:

'_chemical_melting_point' value '217.8 - 218.3 degree celcius' was
changed to '491.2(3)' - it was converted from degrees Celsius(C) to
Kelvins(K), the average value was taken and precision was
estimated.

'_exptl_absorpt_correction_type' value 'None' changed to
'none' according to
/home/saulius/struct/CIF-dictionaries/cif_core.dic dictionary named
'cif_core.dic' version 2.4.1 from 2010-06-29.

Automatic conversion script
Id: cif_fix_values 1715 2011-07-08 13:25:40Z adriana 
;
_cod_original_cell_volume 1591.7(5)
_cod_original_sg_symbol_H-M P-1
_cod_database_code 4064986

loop_
_symmetry_equiv_pos_as_xyz
'x, y, z'
'-x, -y, -z'

loop_
_atom_site_label
_atom_site_type_symbol
_atom_site_fract_x
_atom_site_fract_y
_atom_site_fract_z
_atom_site_U_iso_or_equiv
_atom_site_adp_type
_atom_site_occupancy
_atom_site_symmetry_multiplicity
_atom_site_calc_flag
_atom_site_refinement_flags
_atom_site_disorder_assembly
_atom_site_disorder_group
Si1 Si 0.17962(8) 0.12276(8) 0.40863(4) 0.01953(18) Uani 1 1 d . . .
O1 O 0.1748(2) 0.2376(2) 0.47190(11) 0.0262(4) Uani 1 1 d . . .
Si2 Si 0.09982(8) 0.26665(8) 0.54382(4) 0.01916(18) Uani 1 1 d . . .
O2 O 0.1576(2) 0.1627(2) 0.60501(11) 0.0291(5) Uani 1 1 d . . .
Si3 Si 0.16507(8) 0.00642(8) 0.63316(4) 0.01924(18) Uani 1 1 d . B .
O3 O 0.2541(2) -0.0767(2) 0.57947(10) 0.0257(4) Uani 1 1 d . . .
Si4 Si 0.24495(8) -0.13828(8) 0.49787(4) 0.01830(18) Uani 1 1 d . C .
O4 O 0.2543(2) -0.0097(2) 0.44389(10) 0.0249(4) Uani 1 1 d . . .
O5 O -0.0072(2) -0.0715(2) 0.62918(11) 0.0274(5) Uani 1 1 d . . .
O6 O 0.0843(2) -0.2373(2) 0.47544(11) 0.0253(4) Uani 1 1 d . . .
C1 C 0.2882(3) 0.2024(3) 0.34079(15) 0.0253(6) Uani 1 1 d . . .
H1 H 0.2400 0.2844 0.3226 0.030 Uiso 1 1 calc R . .
H2 H 0.3933 0.2362 0.3640 0.030 Uiso 1 1 calc R . .
C2 C 0.2983(3) 0.1056(3) 0.27710(16) 0.0293(7) Uani 1 1 d . . .
H3 H 0.3639 0.0333 0.2934 0.035 Uiso 1 1 calc R . .
H4 H 0.1948 0.0583 0.2589 0.035 Uiso 1 1 calc R . .
C3 C 0.3631(4) 0.1824(3) 0.21662(16) 0.0323(7) Uani 1 1 d . . .
H5 H 0.4613 0.2382 0.2361 0.039 Uiso 1 1 calc R . .
H6 H 0.2914 0.2476 0.1968 0.039 Uiso 1 1 calc R . .
S1 S 0.39471(10) 0.06764(10) 0.14529(4) 0.0402(2) Uani 1 1 d . . .
C4 C 0.2102(4) 0.0384(4) 0.09578(18) 0.0407(8) Uani 1 1 d . . .
O7 O 0.1036(3) 0.0951(3) 0.11001(14) 0.0559(7) Uani 1 1 d . . .
C5 C 0.1977(5) -0.0661(5) 0.0339(2) 0.0579(11) Uani 1 1 d . . .
H7 H 0.1239 -0.1464 0.0410 0.087 Uiso 1 1 calc R . .
H8 H 0.2980 -0.0971 0.0315 0.087 Uiso 1 1 calc R . .
H9 H 0.1632 -0.0226 -0.0111 0.087 Uiso 1 1 calc R . .
C6 C 0.1590(3) 0.4455(3) 0.57897(16) 0.0270(6) Uani 1 1 d . . .
H10 H 0.2722 0.4617 0.5887 0.032 Uiso 1 1 calc R . .
H11 H 0.1249 0.5109 0.5420 0.032 Uiso 1 1 calc R . .
C7 C 0.0927(4) 0.4766(4) 0.6487(2) 0.0461(9) Uani 1 1 d . A .
H12 H -0.0200 0.4711 0.6375 0.055 Uiso 1 1 calc R . .
H13 H 0.1165 0.4043 0.6835 0.055 Uiso 1 1 calc R . .
C8 C 0.1541(5) 0.6153(4) 0.6819(2) 0.0568(11) Uani 1 1 d . . .
H14 H 0.1370 0.6867 0.6458 0.068 Uiso 0.886(10) 1 calc PR A 1
H15 H 0.2660 0.6181 0.6960 0.068 Uiso 0.886(10) 1 calc PR A 1
H16 H 0.1166 0.6933 0.6543 0.068 Uiso 0.114(10) 1 calc PR A 2
H17 H 0.2671 0.6292 0.6931 0.068 Uiso 0.114(10) 1 calc PR A 2
S2 S 0.06829(15) 0.6592(4) 0.76051(6) 0.0448(7) Uani 0.886(10) 1 d P A 1
S3 S 0.0538(15) 0.575(3) 0.7639(6) 0.058(5) Uani 0.114(10) 1 d P A 2
C9 C 0.2135(4) 0.6289(4) 0.8301(2) 0.0436(9) Uani 1 1 d . . .
O8 O 0.3336(3) 0.5923(4) 0.81938(18) 0.0705(9) Uani 1 1 d . A .
C10 C 0.1717(5) 0.6595(5) 0.9028(2) 0.0577(11) Uani 1 1 d . A .
H18 H 0.1295 0.5729 0.9227 0.087 Uiso 1 1 calc R . .
H19 H 0.0951 0.7249 0.8985 0.087 Uiso 1 1 calc R . .
H20 H 0.2633 0.7006 0.9347 0.087 Uiso 1 1 calc R . .
C11 C 0.2673(3) 0.0136(3) 0.72514(15) 0.0280(7) Uani 1 1 d . . .
H21 H 0.2651 -0.0816 0.7437 0.034 Uiso 0.668(7) 1 calc PR B 3
H22 H 0.3756 0.0522 0.7252 0.034 Uiso 0.668(7) 1 calc PR B 3
H23 H 0.3053 -0.0781 0.7316 0.034 Uiso 0.332(7) 1 calc PR B 4
H24 H 0.3591 0.0822 0.7249 0.034 Uiso 0.332(7) 1 calc PR B 4
C12 C 0.1892(6) 0.1083(7) 0.7753(3) 0.0272(12) Uani 0.668(7) 1 d PD B 3
H25 H 0.1819 0.2005 0.7541 0.033 Uiso 0.668(7) 1 calc PR B 3
H26 H 0.0843 0.0646 0.7791 0.033 Uiso 0.668(7) 1 calc PR B 3
C13 C 0.2808(7) 0.1264(7) 0.8482(3) 0.0530(18) Uani 0.668(7) 1 d PD B 3
H27 H 0.3859 0.1686 0.8436 0.064 Uiso 0.668(7) 1 calc PR B 3
H28 H 0.2880 0.0336 0.8687 0.064 Uiso 0.668(7) 1 calc PR B 3
S4 S 0.2017(3) 0.2338(3) 0.90960(16) 0.0458(6) Uani 0.668(7) 1 d PD B 3
C14 C 0.3677(8) 0.2945(7) 0.9695(4) 0.0358(15) Uani 0.668(7) 1 d PD B 3
O9 O 0.4930(5) 0.2650(5) 0.9624(3) 0.0530(13) Uani 0.668(7) 1 d PD B 3
C15 C 0.3365(15) 0.3843(15) 1.0304(6) 0.048(2) Uani 0.668(7) 1 d PD B 3
H29 H 0.4180 0.3828 1.0710 0.072 Uiso 0.668(7) 1 calc PR B 3
H30 H 0.2380 0.3487 1.0451 0.072 Uiso 0.668(7) 1 calc PR B 3
H31 H 0.3331 0.4800 1.0149 0.072 Uiso 0.668(7) 1 calc PR B 3
C16 C 0.2073(13) 0.0444(12) 0.7921(6) 0.027(3) Uani 0.332(7) 1 d PD B 4
H32 H 0.2754 0.0159 0.8339 0.033 Uiso 0.332(7) 1 calc PR B 4
H33 H 0.1040 -0.0070 0.7916 0.033 Uiso 0.332(7) 1 calc PR B 4
C17 C 0.2000(13) 0.1977(12) 0.7968(5) 0.040(3) Uani 0.332(7) 1 d PD B 4
H34 H 0.1250 0.2224 0.7566 0.048 Uiso 0.332(7) 1 calc PR B 4
H35 H 0.3013 0.2468 0.7907 0.048 Uiso 0.332(7) 1 calc PR B 4
S5 S 0.1469(7) 0.2597(4) 0.8805(3) 0.0430(12) Uani 0.332(7) 1 d PD B 4
C18 C 0.3286(13) 0.2917(14) 0.9353(8) 0.039(3) Uani 0.332(7) 1 d PD B 4
O10 O 0.4478(10) 0.2694(9) 0.9161(6) 0.052(3) Uani 0.332(7) 1 d PD B 4
C19 C 0.322(3) 0.355(3) 1.0082(10) 0.051(6) Uani 0.332(7) 1 d PD B 4
H36 H 0.3522 0.2902 1.0452 0.077 Uiso 0.332(7) 1 calc PR B 4
H37 H 0.2175 0.3752 1.0113 0.077 Uiso 0.332(7) 1 calc PR B 4
H38 H 0.3922 0.4421 1.0156 0.077 Uiso 0.332(7) 1 calc PR B 4
C20 C 0.4019(3) -0.2452(3) 0.49588(16) 0.0312(7) Uani 1 1 d . . .
H39 H 0.4991 -0.1820 0.5002 0.037 Uiso 0.882(7) 1 calc PR C 5
H40 H 0.4066 -0.3029 0.5388 0.037 Uiso 0.882(7) 1 calc PR C 5
H41 H 0.4917 -0.2044 0.5301 0.037 Uiso 0.118(7) 1 calc PR C 6
H42 H 0.3697 -0.3401 0.5111 0.037 Uiso 0.118(7) 1 calc PR C 6
C21 C 0.3937(4) -0.3424(4) 0.42916(19) 0.0295(9) Uani 0.882(7) 1 d PD C 5
H43 H 0.4698 -0.4091 0.4386 0.035 Uiso 0.882(7) 1 calc PR C 5
H44 H 0.2908 -0.3962 0.4191 0.035 Uiso 0.882(7) 1 calc PR C 5
C22 C 0.4254(5) -0.2594(4) 0.3655(2) 0.0435(11) Uani 0.882(7) 1 d PD C 5
H45 H 0.5237 -0.1987 0.3780 0.052 Uiso 0.882(7) 1 calc PR C 5
H46 H 0.3440 -0.1984 0.3543 0.052 Uiso 0.882(7) 1 calc PR C 5
S6 S 0.4352(3) -0.3638(3) 0.28641(7) 0.0553(6) Uani 0.882(7) 1 d PD C 5
C23 C 0.452(3) -0.254(2) 0.4118(13) 0.024(6) Uiso 0.118(7) 1 d PD C 6
H47 H 0.4268 -0.1721 0.3841 0.029 Uiso 0.118(7) 1 calc PR C 6
H48 H 0.5626 -0.2622 0.4135 0.029 Uiso 0.118(7) 1 calc PR C 6
C24 C 0.356(3) -0.384(3) 0.3807(11) 0.040(8) Uiso 0.118(7) 1 d PD C 6
H54 H 0.2467 -0.3742 0.3823 0.048 Uiso 0.118(7) 1 calc PR C 6
H55 H 0.3817 -0.4633 0.4109 0.048 Uiso 0.118(7) 1 calc PR C 6
S7 S 0.3808(13) -0.4242(14) 0.2899(6) 0.045(3) Uani 0.118(7) 1 d PD C 6
C25 C 0.2623(5) -0.3308(4) 0.2325(2) 0.0570(11) Uani 1 1 d . . .
O11 O 0.1749(4) -0.2617(4) 0.2546(2) 0.0839(11) Uani 1 1 d . C .
C26 C 0.2436(7) -0.3981(6) 0.1586(3) 0.0911(18) Uani 1 1 d . C .
H51 H 0.2108 -0.4980 0.1611 0.137 Uiso 1 1 calc R . .
H52 H 0.3414 -0.3844 0.1397 0.137 Uiso 1 1 calc R . .
H53 H 0.1662 -0.3558 0.1269 0.137 Uiso 1 1 calc R . .

loop_
_atom_site_aniso_label
_atom_site_aniso_U_11
_atom_site_aniso_U_22
_atom_site_aniso_U_33
_atom_site_aniso_U_23
_atom_site_aniso_U_13
_atom_site_aniso_U_12
Si1 0.0175(4) 0.0204(4) 0.0195(4) 0.0004(3) 0.0024(3) -0.0019(3)
O1 0.0259(10) 0.0234(11) 0.0289(11) -0.0054(9) 0.0073(9) -0.0010(8)
Si2 0.0180(4) 0.0154(4) 0.0227(4) -0.0018(3) 0.0004(3) -0.0004(3)
O2 0.0326(11) 0.0205(11) 0.0320(11) 0.0040(9) -0.0025(9) 0.0024(8)
Si3 0.0172(4) 0.0196(4) 0.0193(4) -0.0002(3) -0.0013(3) 0.0004(3)
O3 0.0227(10) 0.0325(12) 0.0209(10) -0.0027(9) -0.0011(8) 0.0045(8)
Si4 0.0147(4) 0.0190(4) 0.0205(4) -0.0016(3) 0.0008(3) 0.0017(3)
O4 0.0262(10) 0.0234(11) 0.0264(10) 0.0030(8) 0.0076(8) 0.0034(8)
O5 0.0200(10) 0.0314(12) 0.0282(11) 0.0004(9) 0.0006(8) -0.0046(8)
O6 0.0180(9) 0.0248(11) 0.0316(11) -0.0033(9) 0.0010(8) -0.0003(8)
C1 0.0226(14) 0.0282(16) 0.0231(14) 0.0044(12) 0.0030(12) -0.0046(11)
C2 0.0345(17) 0.0281(17) 0.0268(16) 0.0037(13) 0.0088(13) 0.0048(13)
C3 0.0356(17) 0.0375(19) 0.0236(15) 0.0008(13) 0.0081(13) -0.0002(14)
S1 0.0367(5) 0.0591(6) 0.0272(4) -0.0022(4) 0.0066(3) 0.0135(4)
C4 0.047(2) 0.047(2) 0.0295(17) -0.0001(15) 0.0007(15) 0.0147(17)
O7 0.0448(14) 0.073(2) 0.0494(16) -0.0167(14) -0.0089(12) 0.0275(14)
C5 0.059(2) 0.061(3) 0.051(2) -0.019(2) -0.0032(19) 0.013(2)
C6 0.0221(14) 0.0239(16) 0.0333(16) -0.0030(13) -0.0002(12) 0.0006(11)
C7 0.0421(19) 0.036(2) 0.060(2) -0.0220(17) 0.0157(18) -0.0039(15)
C8 0.084(3) 0.038(2) 0.048(2) -0.0067(18) 0.022(2) -0.004(2)
S2 0.0642(8) 0.0416(17) 0.0304(6) -0.0069(5) 0.0051(5) 0.0168(6)
S3 0.077(7) 0.047(15) 0.053(6) -0.013(6) 0.003(5) 0.028(7)
C9 0.048(2) 0.034(2) 0.047(2) -0.0017(16) 0.0060(17) -0.0032(16)
O8 0.0491(17) 0.084(2) 0.080(2) -0.0157(18) 0.0175(16) 0.0065(16)
C10 0.069(3) 0.064(3) 0.039(2) -0.0100(19) -0.0008(19) 0.017(2)
C11 0.0243(15) 0.0354(18) 0.0221(15) -0.0038(13) -0.0001(12) 0.0000(12)
C12 0.026(2) 0.029(4) 0.026(3) -0.004(3) 0.001(2) 0.007(3)
C13 0.052(3) 0.078(5) 0.032(3) -0.021(3) -0.002(2) 0.032(3)
S4 0.0375(10) 0.0611(12) 0.0384(12) -0.0231(9) 0.0021(9) 0.0124(9)
C14 0.046(4) 0.038(3) 0.022(3) -0.008(3) 0.004(3) -0.001(3)
O9 0.041(3) 0.078(3) 0.038(3) -0.018(2) -0.004(2) 0.014(2)
C15 0.057(5) 0.045(5) 0.041(6) -0.017(5) 0.007(4) 0.003(4)
C16 0.031(6) 0.021(6) 0.030(6) 0.003(5) 0.004(4) 0.000(5)
C17 0.054(7) 0.038(7) 0.030(6) 0.005(5) 0.009(5) 0.010(5)
S5 0.050(3) 0.0390(18) 0.041(2) -0.0108(16) 0.014(2) 0.0050(15)
C18 0.052(9) 0.032(6) 0.029(7) -0.012(6) -0.004(7) -0.002(5)
O10 0.036(5) 0.058(6) 0.064(7) -0.009(5) 0.013(5) 0.004(4)
C19 0.077(12) 0.045(14) 0.034(13) 0.005(10) 0.006(10) 0.015(10)
C20 0.0240(15) 0.0396(19) 0.0306(16) -0.0015(14) 0.0013(13) 0.0103(13)
C21 0.0268(18) 0.0246(19) 0.039(2) -0.0018(15) 0.0083(15) 0.0085(14)
C22 0.063(3) 0.035(2) 0.036(2) -0.0042(17) 0.017(2) 0.0042(19)
S6 0.0673(12) 0.0622(14) 0.0429(7) -0.0086(7) 0.0196(7) 0.0223(10)
S7 0.045(5) 0.032(6) 0.059(6) -0.014(4) 0.031(4) -0.019(4)
C25 0.068(3) 0.040(2) 0.058(3) 0.001(2) 0.005(2) -0.010(2)
O11 0.061(2) 0.071(2) 0.116(3) -0.013(2) -0.002(2) 0.0125(17)
C26 0.117(5) 0.095(4) 0.051(3) 0.000(3) 0.005(3) -0.021(3)

loop_
_atom_type_symbol
_atom_type_description
_atom_type_scat_dispersion_real
_atom_type_scat_dispersion_imag
_atom_type_scat_source
C C 0.0033 0.0016 'International Tables Vol C Tables 4.2.6.8 and 6.1.1.4'
H H 0.0000 0.0000 'International Tables Vol C Tables 4.2.6.8 and 6.1.1.4'
O O 0.0106 0.0060 'International Tables Vol C Tables 4.2.6.8 and 6.1.1.4'
Si Si 0.0817 0.0704 'International Tables Vol C Tables 4.2.6.8 and 6.1.1.4'
S S 0.1246 0.1234 'International Tables Vol C Tables 4.2.6.8 and 6.1.1.4'

loop_
_geom_angle_atom_site_label_1
_geom_angle_atom_site_label_2
_geom_angle_atom_site_label_3
_geom_angle
_geom_angle_site_symmetry_1
_geom_angle_site_symmetry_3
O5 Si1 O1 109.18(11) 2_556 .
O5 Si1 O4 108.99(11) 2_556 .
O1 Si1 O4 108.77(11) . .
O5 Si1 C1 108.35(12) 2_556 .
O1 Si1 C1 109.34(12) . .
O4 Si1 C1 112.17(12) . .
Si1 O1 Si2 143.80(13) . .
O2 Si2 O6 109.36(11) . 2_556
O2 Si2 O1 109.32(11) . .
O6 Si2 O1 108.53(11) 2_556 .
O2 Si2 C6 107.91(13) . .
O6 Si2 C6 110.72(12) 2_556 .
O1 Si2 C6 110.98(12) . .
Si2 O2 Si3 150.02(15) . .
O5 Si3 O2 108.94(11) . .
O5 Si3 O3 108.31(11) . .
O2 Si3 O3 108.04(11) . .
O5 Si3 C11 111.33(12) . .
O2 Si3 C11 109.74(13) . .
O3 Si3 C11 110.40(12) . .
Si3 O3 Si4 144.10(13) . .
O6 Si4 O4 109.21(11) . .
O6 Si4 O3 109.64(10) . .
O4 Si4 O3 109.06(11) . .
O6 Si4 C20 108.31(13) . .
O4 Si4 C20 112.76(13) . .
O3 Si4 C20 107.81(12) . .
Si4 O4 Si1 148.83(13) . .
Si1 O5 Si3 155.27(14) 2_556 .
Si2 O6 Si4 153.81(14) 2_556 .
C2 C1 Si1 114.6(2) . .
C2 C1 H1 108.6 . .
Si1 C1 H1 108.6 . .
C2 C1 H2 108.6 . .
Si1 C1 H2 108.6 . .
H1 C1 H2 107.6 . .
C3 C2 C1 112.4(3) . .
C3 C2 H3 109.1 . .
C1 C2 H3 109.1 . .
C3 C2 H4 109.1 . .
C1 C2 H4 109.1 . .
H3 C2 H4 107.9 . .
C2 C3 S1 112.9(2) . .
C2 C3 H5 109.0 . .
S1 C3 H5 109.0 . .
C2 C3 H6 109.0 . .
S1 C3 H6 109.0 . .
H5 C3 H6 107.8 . .
C4 S1 C3 100.97(16) . .
O7 C4 C5 123.2(3) . .
O7 C4 S1 123.5(3) . .
C5 C4 S1 113.3(3) . .
C4 C5 H7 109.5 . .
C4 C5 H8 109.5 . .
H7 C5 H8 109.5 . .
C4 C5 H9 109.5 . .
H7 C5 H9 109.5 . .
H8 C5 H9 109.5 . .
C7 C6 Si2 112.6(2) . .
C7 C6 H10 109.1 . .
Si2 C6 H10 109.1 . .
C7 C6 H11 109.1 . .
Si2 C6 H11 109.1 . .
H10 C6 H11 107.8 . .
C8 C7 C6 112.9(3) . .
C8 C7 H12 109.0 . .
C6 C7 H12 109.0 . .
C8 C7 H13 109.0 . .
C6 C7 H13 109.0 . .
H12 C7 H13 107.8 . .
C7 C8 S2 113.8(3) . .
C7 C8 S3 91.1(9) . .
S2 C8 S3 24.9(8) . .
C7 C8 H14 108.8 . .
S2 C8 H14 108.8 . .
S3 C8 H14 129.1 . .
C7 C8 H15 108.8 . .
S2 C8 H15 108.8 . .
S3 C8 H15 109.1 . .
H14 C8 H15 107.7 . .
C7 C8 H16 113.4 . .
S2 C8 H16 93.6 . .
S3 C8 H16 113.4 . .
H14 C8 H16 15.7 . .
H15 C8 H16 117.7 . .
C7 C8 H17 113.4 . .
S2 C8 H17 110.2 . .
S3 C8 H17 113.4 . .
H14 C8 H17 100.9 . .
H15 C8 H17 7.0 . .
H16 C8 H17 110.7 . .
C9 S2 C8 100.9(2) . .
C9 S3 C8 97.2(9) . .
O8 C9 C10 124.8(4) . .
O8 C9 S2 123.1(3) . .
C10 C9 S2 112.1(3) . .
O8 C9 S3 116.2(5) . .
C10 C9 S3 113.9(5) . .
S2 C9 S3 26.5(9) . .
C9 C10 H18 109.5 . .
C9 C10 H19 109.5 . .
H18 C10 H19 109.5 . .
C9 C10 H20 109.5 . .
H18 C10 H20 109.5 . .
H19 C10 H20 109.5 . .
C16 C11 C12 27.1(4) . .
C16 C11 Si3 127.5(5) . .
C12 C11 Si3 109.9(3) . .
C16 C11 H21 83.5 . .
C12 C11 H21 109.7 . .
Si3 C11 H21 109.7 . .
C16 C11 H22 113.7 . .
C12 C11 H22 109.7 . .
Si3 C11 H22 109.7 . .
H21 C11 H22 108.2 . .
C16 C11 H23 105.4 . .
C12 C11 H23 132.5 . .
Si3 C11 H23 105.4 . .
H21 C11 H23 26.1 . .
H22 C11 H23 86.4 . .
C16 C11 H24 105.4 . .
C12 C11 H24 94.2 . .
Si3 C11 H24 105.4 . .
H21 C11 H24 126.5 . .
H22 C11 H24 19.8 . .
H23 C11 H24 106.0 . .
C13 C12 C11 110.2(4) . .
C13 C12 H25 109.6 . .
C11 C12 H25 109.6 . .
C13 C12 H26 109.6 . .
C11 C12 H26 109.6 . .
H25 C12 H26 108.1 . .
C12 C13 S4 113.7(4) . .
C12 C13 H27 108.8 . .
S4 C13 H27 108.8 . .
C12 C13 H28 108.8 . .
S4 C13 H28 108.8 . .
H27 C13 H28 107.7 . .
C14 S4 C13 100.5(3) . .
O9 C14 C15 123.8(8) . .
O9 C14 S4 123.0(6) . .
C15 C14 S4 113.2(6) . .
C11 C16 C17 107.7(8) . .
C11 C16 H32 110.2 . .
C17 C16 H32 110.2 . .
C11 C16 H33 110.2 . .
C17 C16 H33 110.2 . .
H32 C16 H33 108.5 . .
C16 C17 S5 114.5(7) . .
C16 C17 H34 108.6 . .
S5 C17 H34 108.6 . .
C16 C17 H35 108.6 . .
S5 C17 H35 108.6 . .
H34 C17 H35 107.6 . .
C18 S5 C17 101.5(7) . .
O10 C18 C19 122.0(14) . .
O10 C18 S5 124.3(11) . .
C19 C18 S5 113.7(12) . .
C21 C20 C23 36.5(7) . .
C21 C20 Si4 116.9(2) . .
C23 C20 Si4 110.9(9) . .
C21 C20 H39 108.1 . .
C23 C20 H39 77.0 . .
Si4 C20 H39 108.1 . .
C21 C20 H40 108.1 . .
C23 C20 H40 137.1 . .
Si4 C20 H40 108.1 . .
H39 C20 H40 107.3 . .
C21 C20 H41 129.9 . .
C23 C20 H41 109.5 . .
Si4 C20 H41 109.5 . .
H39 C20 H41 36.2 . .
H40 C20 H41 72.7 . .
C21 C20 H42 73.9 . .
C23 C20 H42 109.5 . .
Si4 C20 H42 109.5 . .
H39 C20 H42 135.9 . .
H40 C20 H42 38.5 . .
H41 C20 H42 108.1 . .
C22 C21 C20 110.3(3) . .
C22 C21 H43 109.6 . .
C20 C21 H43 109.6 . .
C22 C21 H44 109.6 . .
C20 C21 H44 109.6 . .
H43 C21 H44 108.1 . .
C21 C22 S6 113.9(3) . .
C21 C22 H45 108.8 . .
S6 C22 H45 108.8 . .
C21 C22 H46 108.8 . .
S6 C22 H46 108.8 . .
H45 C22 H46 107.7 . .
C25 S6 C22 99.9(2) . .
C24 C23 C20 101.8(15) . .
C24 C23 H47 111.4 . .
C20 C23 H47 111.4 . .
C24 C23 H48 111.4 . .
C20 C23 H48 111.4 . .
H47 C23 H48 109.3 . .
C23 C24 S7 113.2(17) . .
C23 C24 H54 108.9 . .
S7 C24 H54 108.9 . .
C23 C24 H55 108.9 . .
S7 C24 H55 108.9 . .
H54 C24 H55 107.8 . .
C25 S7 C24 108.6(12) . .
O11 C25 C26 125.7(5) . .
O11 C25 S7 121.6(5) . .
C26 C25 S7 107.9(5) . .
O11 C25 S6 121.8(4) . .
C26 C25 S6 112.4(4) . .
S7 C25 S6 23.6(4) . .
C25 C26 H51 109.5 . .
C25 C26 H52 109.5 . .
H51 C26 H52 109.5 . .
C25 C26 H53 109.5 . .
H51 C26 H53 109.5 . .
H52 C26 H53 109.5 . .

loop_
_geom_bond_atom_site_label_1
_geom_bond_atom_site_label_2
_geom_bond_distance
_geom_bond_site_symmetry_2
Si1 O5 1.614(2) 2_556
Si1 O1 1.622(2) .
Si1 O4 1.624(2) .
Si1 C1 1.832(3) .
O1 Si2 1.623(2) .
Si2 O2 1.615(2) .
Si2 O6 1.6166(19) 2_556
Si2 C6 1.832(3) .
O2 Si3 1.618(2) .
Si3 O5 1.616(2) .
Si3 O3 1.623(2) .
Si3 C11 1.837(3) .
O3 Si4 1.625(2) .
Si4 O6 1.6214(19) .
Si4 O4 1.623(2) .
Si4 C20 1.837(3) .
O5 Si1 1.6143(19) 2_556
O6 Si2 1.6165(19) 2_556
C1 C2 1.526(4) .
C1 H1 0.9900 .
C1 H2 0.9900 .
C2 C3 1.514(4) .
C2 H3 0.9900 .
C2 H4 0.9900 .
C3 S1 1.799(3) .
C3 H5 0.9900 .
C3 H6 0.9900 .
S1 C4 1.760(4) .
C4 O7 1.207(4) .
C4 C5 1.512(5) .
C5 H7 0.9800 .
C5 H8 0.9800 .
C5 H9 0.9800 .
C6 C7 1.548(4) .
C6 H10 0.9900 .
C6 H11 0.9900 .
C7 C8 1.481(5) .
C7 H12 0.9900 .
C7 H13 0.9900 .
C8 S2 1.820(4) .
C8 S3 1.909(17) .
C8 H14 0.9900 .
C8 H15 0.9900 .
C8 H16 0.9900 .
C8 H17 0.9900 .
S2 C9 1.762(4) .
S3 C9 1.774(14) .
C9 O8 1.205(4) .
C9 C10 1.500(5) .
C10 H18 0.9800 .
C10 H19 0.9800 .
C10 H20 0.9800 .
C11 C16 1.473(11) .
C11 C12 1.586(6) .
C11 H21 0.9900 .
C11 H22 0.9900 .
C11 H23 0.9900 .
C11 H24 0.9900 .
C12 C13 1.492(7) .
C12 H25 0.9900 .
C12 H26 0.9900 .
C13 S4 1.806(5) .
C13 H27 0.9900 .
C13 H28 0.9900 .
S4 C14 1.761(8) .
C14 O9 1.206(7) .
C14 C15 1.501(9) .
C15 H29 0.9800 .
C15 H30 0.9800 .
C15 H31 0.9800 .
C16 C17 1.494(12) .
C16 H32 0.9900 .
C16 H33 0.9900 .
C17 S5 1.817(10) .
C17 H34 0.9900 .
C17 H35 0.9900 .
S5 C18 1.783(12) .
C18 O10 1.207(11) .
C18 C19 1.505(14) .
C19 H36 0.9800 .
C19 H37 0.9800 .
C19 H38 0.9800 .
C20 C21 1.543(4) .
C20 C23 1.71(3) .
C20 H39 0.9900 .
C20 H40 0.9900 .
C20 H41 0.9900 .
C20 H42 0.9900 .
C21 C22 1.497(5) .
C21 H43 0.9900 .
C21 H44 0.9900 .
C22 S6 1.801(4) .
C22 H45 0.9900 .
C22 H46 0.9900 .
S6 C25 1.786(5) .
C23 C24 1.497(18) .
C23 H47 0.9900 .
C23 H48 0.9900 .
C24 S7 1.796(17) .
C24 H54 0.9900 .
C24 H55 0.9900 .
S7 C25 1.745(13) .
C25 O11 1.194(5) .
C25 C26 1.505(6) .
C26 H51 0.9800 .
C26 H52 0.9800 .
C26 H53 0.9800 .

loop_
_geom_torsion_atom_site_label_1
_geom_torsion_atom_site_label_2
_geom_torsion_atom_site_label_3
_geom_torsion_atom_site_label_4
_geom_torsion
_geom_torsion_site_symmetry_1
_geom_torsion_site_symmetry_4
O5 Si1 O1 Si2 53.8(3) 2_556 .
O4 Si1 O1 Si2 -65.0(2) . .
C1 Si1 O1 Si2 172.2(2) . .
Si1 O1 Si2 O2 64.8(3) . .
Si1 O1 Si2 O6 -54.4(3) . 2_556
Si1 O1 Si2 C6 -176.3(2) . .
O6 Si2 O2 Si3 55.3(3) 2_556 .
O1 Si2 O2 Si3 -63.4(3) . .
C6 Si2 O2 Si3 175.8(3) . .
Si2 O2 Si3 O5 -54.3(3) . .
Si2 O2 Si3 O3 63.1(3) . .
Si2 O2 Si3 C11 -176.4(3) . .
O5 Si3 O3 Si4 52.3(3) . .
O2 Si3 O3 Si4 -65.6(3) . .
C11 Si3 O3 Si4 174.4(2) . .
Si3 O3 Si4 O6 -53.2(3) . .
Si3 O3 Si4 O4 66.4(3) . .
Si3 O3 Si4 C20 -170.9(2) . .
O6 Si4 O4 Si1 56.5(3) . .
O3 Si4 O4 Si1 -63.3(3) . .
C20 Si4 O4 Si1 177.0(3) . .
O5 Si1 O4 Si4 -55.9(3) 2_556 .
O1 Si1 O4 Si4 63.0(3) . .
C1 Si1 O4 Si4 -175.9(3) . .
O2 Si3 O5 Si1 49.7(4) . 2_556
O3 Si3 O5 Si1 -67.5(4) . 2_556
C11 Si3 O5 Si1 170.9(3) . 2_556
O4 Si4 O6 Si2 -51.7(3) . 2_556
O3 Si4 O6 Si2 67.7(3) . 2_556
C20 Si4 O6 Si2 -174.9(3) . 2_556
O5 Si1 C1 C2 -59.8(2) 2_556 .
O1 Si1 C1 C2 -178.7(2) . .
O4 Si1 C1 C2 60.5(2) . .
Si1 C1 C2 C3 169.5(2) . .
C1 C2 C3 S1 173.8(2) . .
C2 C3 S1 C4 82.8(3) . .
C3 S1 C4 O7 4.0(4) . .
C3 S1 C4 C5 -175.4(3) . .
O2 Si2 C6 C7 -59.0(3) . .
O6 Si2 C6 C7 60.7(3) 2_556 .
O1 Si2 C6 C7 -178.7(2) . .
Si2 C6 C7 C8 173.4(3) . .
C6 C7 C8 S2 176.0(3) . .
C6 C7 C8 S3 -173.1(5) . .
C7 C8 S2 C9 102.4(4) . .
S3 C8 S2 C9 76.0(8) . .
C7 C8 S3 C9 131.5(11) . .
S2 C8 S3 C9 -72.5(13) . .
C8 S2 C9 O8 1.7(4) . .
C8 S2 C9 C10 179.4(3) . .
C8 S2 C9 S3 -80.9(9) . .
C8 S3 C9 O8 -43.6(15) . .
C8 S3 C9 C10 160.4(6) . .
C8 S3 C9 S2 68.7(14) . .
O5 Si3 C11 C16 -41.9(6) . .
O2 Si3 C11 C16 78.8(6) . .
O3 Si3 C11 C16 -162.3(6) . .
O5 Si3 C11 C12 -65.6(3) . .
O2 Si3 C11 C12 55.1(3) . .
O3 Si3 C11 C12 174.1(3) . .
C16 C11 C12 C13 50.1(11) . .
Si3 C11 C12 C13 -174.3(4) . .
C11 C12 C13 S4 179.7(4) . .
C12 C13 S4 C14 -155.1(5) . .
C13 S4 C14 O9 1.7(7) . .
C13 S4 C14 C15 -177.4(8) . .
C12 C11 C16 C17 -19.7(8) . .
Si3 C11 C16 C17 -75.7(9) . .
C11 C16 C17 S5 -174.0(7) . .
C16 C17 S5 C18 87.7(10) . .
C17 S5 C18 O10 -2.0(14) . .
C17 S5 C18 C19 175.8(15) . .
O6 Si4 C20 C21 47.1(3) . .
O4 Si4 C20 C21 -73.9(3) . .
O3 Si4 C20 C21 165.7(2) . .
O6 Si4 C20 C23 86.6(8) . .
O4 Si4 C20 C23 -34.4(8) . .
O3 Si4 C20 C23 -154.9(8) . .
C23 C20 C21 C22 -17.3(14) . .
Si4 C20 C21 C22 71.9(4) . .
C20 C21 C22 S6 174.9(3) . .
C21 C22 S6 C25 109.4(3) . .
C21 C20 C23 C24 14.4(13) . .
Si4 C20 C23 C24 -92.9(18) . .
C20 C23 C24 S7 179.6(15) . .
C23 C24 S7 C25 -84(2) . .
C24 S7 C25 O11 -4.5(13) . .
C24 S7 C25 C26 -161.5(10) . .
C24 S7 C25 S6 93.4(13) . .
C22 S6 C25 O11 -3.7(5) . .
C22 S6 C25 C26 175.8(3) . .
C22 S6 C25 S7 -100.6(9) . .
